data_7230955
loop_
_publ_author_name
'Qin, Ling'
'Hu, Qing'
'Wu, Yang'
'Cai, Jia-Le'
'Li, Yun-Yun'

_publ_section_title
;
 Three novel Co(ii)/Ni(ii)-based coordination polymers as efficient
 heterogeneous catalysts for dye degradation
;
_journal_issue 28
_journal_name_full CrystEngComm
_journal_page_first 4042
_journal_paper_doi 10.1039/C8CE00860D
_journal_volume 20
_journal_year 2018
_chemical_formula_moiety 'C92 H70 Co5 N4 O34'
_chemical_formula_sum 'C92 H70 Co5 N4 O34'
_chemical_formula_weight 2070.17
_space_group_crystal_system triclinic
_space_group_IT_number 2
_space_group_name_Hall '-P 1'
_space_group_name_H-M_alt 'P -1'
_atom_sites_solution_hydrogens geom
_atom_sites_solution_primary direct
_atom_sites_solution_secondary difmap
_audit_creation_method SHELXL-97
_audit_update_record
;
2018-04-12 deposited with the CCDC.
2018-06-20 downloaded from the CCDC.
;
_cell_angle_alpha 83.428(2)
_cell_angle_beta 72.557(2)
_cell_angle_gamma 71.871(2)
_cell_formula_units_Z 1
_cell_length_a 9.8329(10)
_cell_length_b 14.8689(16)
_cell_length_c 15.4142(16)
_cell_measurement_reflns_used 5360
_cell_measurement_temperature 293(2)
_cell_measurement_theta_max 27.462
_cell_measurement_theta_min 2.297
_cell_volume 2042.7(4)
_computing_structure_refinement 'SHELXL-97 (Sheldrick, 1997)'
_computing_structure_solution 'SHELXS-97 (Sheldrick, 1990)'
_diffrn_ambient_temperature 293(2)
_diffrn_measured_fraction_theta_full 0.990
_diffrn_measured_fraction_theta_max 0.990
_diffrn_measurement_device_type 'CCD area detector'
_diffrn_measurement_method 'phi and omega scans'
_diffrn_radiation_monochromator graphite
_diffrn_radiation_source 'fine-focus sealed tube'
_diffrn_radiation_type MoK\a
_diffrn_radiation_wavelength 0.71073
_diffrn_reflns_av_R_equivalents 0.0469
_diffrn_reflns_av_sigmaI/netI 0.0845
_diffrn_reflns_limit_h_max 11
_diffrn_reflns_limit_h_min -10
_diffrn_reflns_limit_k_max 17
_diffrn_reflns_limit_k_min -16
_diffrn_reflns_limit_l_max 18
_diffrn_reflns_limit_l_min -16
_diffrn_reflns_number 11303
_diffrn_reflns_theta_full 25.00
_diffrn_reflns_theta_max 25.00
_diffrn_reflns_theta_min 2.27
_exptl_absorpt_coefficient_mu 1.093
_exptl_absorpt_correction_T_max 0.786
_exptl_absorpt_correction_T_min 0.744
_exptl_absorpt_correction_type multi-scan
_exptl_absorpt_process_details sadabs
_exptl_crystal_colour red
_exptl_crystal_density_diffrn 1.683
_exptl_crystal_density_method 'not measured'
_exptl_crystal_description block
_exptl_crystal_F_000 1057
_exptl_crystal_size_max 0.28
_exptl_crystal_size_mid 0.24
_exptl_crystal_size_min 0.22
_refine_diff_density_max 1.125
_refine_diff_density_min -1.820
_refine_diff_density_rms 0.137
_refine_ls_extinction_method none
_refine_ls_goodness_of_fit_ref 1.145
_refine_ls_hydrogen_treatment constr
_refine_ls_matrix_type full
_refine_ls_number_parameters 613
_refine_ls_number_reflns 7132
_refine_ls_number_restraints 0
_refine_ls_restrained_S_all 1.145
_refine_ls_R_factor_all 0.1281
_refine_ls_R_factor_gt 0.0970
_refine_ls_shift/su_max 0.000
_refine_ls_shift/su_mean 0.000
_refine_ls_structure_factor_coef Fsqd
_refine_ls_weighting_details 'calc w=1/[\s^2^(Fo^2^)+(0.0316P)^2^+27.4154P] where P=(Fo^2^+2Fc^2^)/3'
_refine_ls_weighting_scheme calc
_refine_ls_wR_factor_gt 0.2030
_refine_ls_wR_factor_ref 0.2130
_reflns_number_gt 5360
_reflns_number_total 7132
_reflns_threshold_expression >2sigma(I)
_cod_data_source_file c8ce00860d2.cif
_cod_data_source_block 2
_cod_depositor_comments
;
 Updating space group information.

 Antanas Vaitkus,
 2018-08-09

 Adding full bibliography for 7230953--7230955.cif.
;
_cod_original_sg_symbol_H-M P-1
_cod_database_code 7230955

loop_
_space_group_symop_id
_space_group_symop_operation_xyz
1 'x, y, z'
2 '-x, -y, -z'

loop_
_atom_site_label
_atom_site_type_symbol
_atom_site_fract_x
_atom_site_fract_y
_atom_site_fract_z
_atom_site_U_iso_or_equiv
_atom_site_adp_type
_atom_site_occupancy
_atom_site_symmetry_multiplicity
_atom_site_calc_flag
_atom_site_refinement_flags
C1 C 0.4652(9) 0.6198(6) 0.3480(6) 0.0203(19) Uani 1 1 d .
C2 C 0.3521(9) 0.6212(5) 0.3012(5) 0.0159(17) Uani 1 1 d .
C3 C 0.3924(9) 0.6191(6) 0.2067(5) 0.0182(18) Uani 1 1 d .
H3 H 0.4902 0.6161 0.1746 0.022 Uiso 1 1 calc R
C4 C 0.2916(9) 0.6213(5) 0.1577(5) 0.0157(17) Uani 1 1 d .
C5 C 0.1466(9) 0.6234(5) 0.2082(5) 0.0177(18) Uani 1 1 d .
H5 H 0.0771 0.6251 0.1779 0.021 Uiso 1 1 calc R
C6 C 0.1037(9) 0.6230(5) 0.3037(6) 0.0178(18) Uani 1 1 d .
C7 C 0.2043(9) 0.6238(5) 0.3508(5) 0.0139(17) Uani 1 1 d .
H7 H 0.1747 0.6260 0.4140 0.017 Uiso 1 1 calc R
C8 C -0.0514(9) 0.6234(5) 0.3539(5) 0.0158(17) Uani 1 1 d .
C9 C 0.3381(9) 0.6229(6) 0.0592(5) 0.0175(18) Uani 1 1 d .
C10 C 0.4428(10) 0.6711(6) 0.0102(6) 0.024(2) Uani 1 1 d .
H10 H 0.4807 0.7019 0.0424 0.029 Uiso 1 1 calc R
C11 C 0.4899(10) 0.6739(6) -0.0827(6) 0.024(2) Uani 1 1 d .
H11 H 0.5589 0.7060 -0.1124 0.028 Uiso 1 1 calc R
C12 C 0.4344(10) 0.6283(6) -0.1336(6) 0.0225(19) Uani 1 1 d .
C13 C 0.3267(10) 0.5847(6) -0.0876(6) 0.023(2) Uani 1 1 d .
H13 H 0.2842 0.5581 -0.1205 0.028 Uiso 1 1 calc R
C14 C 0.2808(10) 0.5802(6) 0.0073(6) 0.0220(19) Uani 1 1 d .
H14 H 0.2112 0.5483 0.0366 0.026 Uiso 1 1 calc R
C15 C 0.4863(10) 0.6323(6) -0.2342(6) 0.0195(18) Uani 1 1 d .
C16 C 0.6372(10) 0.6130(6) -0.2790(6) 0.0208(19) Uani 1 1 d .
H16 H 0.7062 0.6016 -0.2460 0.025 Uiso 1 1 calc R
C17 C 0.6847(10) 0.6107(6) -0.3730(6) 0.0210(19) Uani 1 1 d .
H17 H 0.7867 0.5941 -0.4013 0.025 Uiso 1 1 calc R
C18 C 0.4439(10) 0.6556(6) -0.3823(6) 0.0217(19) Uani 1 1 d .
H18 H 0.3770 0.6736 -0.4172 0.026 Uiso 1 1 calc R
C19 C 0.3886(10) 0.6549(6) -0.2889(6) 0.024(2) Uani 1 1 d .
H19 H 0.2863 0.6694 -0.2621 0.029 Uiso 1 1 calc R
C20 C 0.8775(9) 0.0824(5) 0.4200(5) 0.0152(17) Uani 1 1 d .
C21 C 0.7805(9) 0.0922(5) 0.3587(5) 0.0121(16) Uani 1 1 d .
C22 C 0.8331(9) 0.1033(5) 0.2646(5) 0.0133(16) Uani 1 1 d .
H22 H 0.9291 0.1080 0.2387 0.016 Uiso 1 1 calc R
C23 C 0.7408(9) 0.1074(6) 0.2086(5) 0.0141(17) Uani 1 1 d .
C24 C 0.5944(9) 0.1031(5) 0.2509(5) 0.0151(17) Uani 1 1 d .
H24 H 0.5320 0.1052 0.2153 0.018 Uiso 1 1 calc R
C25 C 0.5417(9) 0.0956(5) 0.3450(5) 0.0109(16) Uani 1 1 d .
C26 C 0.6360(9) 0.0882(5) 0.3980(5) 0.0145(17) Uani 1 1 d .
H26 H 0.6021 0.0804 0.4607 0.017 Uiso 1 1 calc R
C27 C 0.3839(9) 0.0945(5) 0.3896(5) 0.0151(17) Uani 1 1 d .
C28 C 0.7951(9) 0.1123(6) 0.1070(5) 0.0181(18) Uani 1 1 d .
C29 C 0.8932(9) 0.1627(6) 0.0620(5) 0.0177(18) Uani 1 1 d .
H29 H 0.9307 0.1923 0.0956 0.021 Uiso 1 1 calc R
C30 C 0.9374(10) 0.1702(6) -0.0321(6) 0.0206(19) Uani 1 1 d .
H30 H 1.0024 0.2055 -0.0606 0.025 Uiso 1 1 calc R
C31 C 0.8849(9) 0.1250(6) -0.0844(5) 0.0147(17) Uani 1 1 d .
C32 C 0.7888(10) 0.0729(6) -0.0399(6) 0.0232(19) Uani 1 1 d .
H32 H 0.7539 0.0417 -0.0736 0.028 Uiso 1 1 calc R
C33 C 0.7435(10) 0.0664(6) 0.0544(5) 0.0217(19) Uani 1 1 d .
H33 H 0.6783 0.0313 0.0831 0.026 Uiso 1 1 calc R
C34 C 0.9341(10) 0.1295(5) -0.1862(5) 0.0177(18) Uani 1 1 d .
C35 C 1.0746(9) 0.1358(5) -0.2347(5) 0.0163(17) Uani 1 1 d .
H35 H 1.1403 0.1411 -0.2043 0.020 Uiso 1 1 calc R
C36 C 1.1167(9) 0.1341(5) -0.3295(5) 0.0160(17) Uani 1 1 d .
H36 H 1.2123 0.1370 -0.3605 0.019 Uiso 1 1 calc R
C37 C 0.8903(9) 0.1257(6) -0.3319(5) 0.0186(18) Uani 1 1 d .
H37 H 0.8255 0.1222 -0.3638 0.022 Uiso 1 1 calc R
C38 C 0.8403(10) 0.1278(6) -0.2371(5) 0.0190(18) Uani 1 1 d .
H38 H 0.7427 0.1281 -0.2077 0.023 Uiso 1 1 calc R
C39 C 0.2596(9) 0.1433(6) 0.1386(5) 0.0154(17) Uani 1 1 d .
C40 C 0.1621(9) 0.2171(6) 0.1954(6) 0.0202(18) Uani 1 1 d .
H40 H 0.1355 0.2069 0.2581 0.024 Uiso 1 1 calc R
C41 C 0.1040(10) 0.3066(6) 0.1583(6) 0.0234(19) Uani 1 1 d .
C42 C 0.1402(10) 0.3222(6) 0.0656(6) 0.0231(19) Uani 1 1 d .
H42 H 0.1013 0.3814 0.0411 0.028 Uiso 1 1 calc R
C43 C 0.2380(10) 0.2466(6) 0.0075(6) 0.0202(18) Uani 1 1 d .
C44 C 0.2941(9) 0.1593(6) 0.0449(6) 0.0185(18) Uani 1 1 d .
H44 H 0.3564 0.1099 0.0067 0.022 Uiso 1 1 calc R
Co1 Co 0.66687(13) 0.62454(8) 0.42962(8) 0.0190(3) Uani 1 1 d .
Co2 Co 0.88572(12) -0.10202(7) 0.52074(7) 0.0112(3) Uani 1 1 d .
N1 N 0.5921(8) 0.6311(5) -0.4253(5) 0.0196(16) Uani 1 1 d .
N3 N 1.0276(7) 0.1285(4) -0.3787(4) 0.0156(15) Uani 1 1 d .
O1 O 0.4402(7) 0.6109(4) 0.4322(4) 0.0263(14) Uani 1 1 d .
O2 O 0.5870(8) 0.6330(6) 0.3035(4) 0.044(2) Uani 1 1 d .
O3 O -0.1042(6) 0.6397(4) 0.4371(4) 0.0239(14) Uani 1 1 d .
O4 O -0.1329(7) 0.6048(5) 0.3137(4) 0.0367(17) Uani 1 1 d .
O5 O 0.8432(6) 0.0424(4) 0.4987(3) 0.0131(11) Uani 1 1 d .
O6 O 0.9878(6) 0.1138(4) 0.3931(4) 0.0179(12) Uani 1 1 d .
O7 O 0.3266(6) 0.1174(4) 0.4733(4) 0.0183(13) Uani 1 1 d .
O8 O 0.3102(6) 0.0706(4) 0.3475(4) 0.0174(12) Uani 1 1 d .
O14 O 0.5912(7) 0.7697(4) 0.4280(4) 0.0270(14) Uani 1 1 d .
H14B H 0.6366 0.7913 0.3779 0.032 Uiso 1 1 d R
H14A H 0.6072 0.7903 0.4721 0.040 Uiso 1 1 d R
O15 O 0.7477(7) 0.4784(4) 0.4443(4) 0.0237(14) Uani 1 1 d .
H15B H 0.6772 0.4541 0.4517 0.036 Uiso 1 1 d R
H15A H 0.8167 0.4566 0.3968 0.036 Uiso 1 1 d R
O16 O 0.9488(8) -0.2517(4) 0.5446(4) 0.0333(16) Uani 1 1 d .
H16A H 0.8812 -0.2736 0.5398 0.050 Uiso 1 1 d R
H16B H 0.9590 -0.2635 0.5980 0.050 Uiso 1 1 d R
O9 O 0.3210(7) 0.0552(4) 0.1726(4) 0.0242(14) Uani 1 1 d .
H9A H 0.3721 0.0607 0.2064 0.036 Uiso 1 1 d R
O10 O -0.0326(8) 0.3700(4) 0.3060(5) 0.0365(17) Uani 1 1 d .
O11 O -0.0308(9) 0.4661(4) 0.1847(5) 0.045(2) Uani 1 1 d .
O12 O 0.2447(12) 0.3410(6) -0.1269(6) 0.071(3) Uani 1 1 d .
H12A H 0.2774 0.3391 -0.1846 0.107 Uiso 1 1 d R
C45 C 0.0067(10) 0.3843(6) 0.2209(6) 0.026(2) Uani 1 1 d .
O13 O 0.3596(12) 0.1928(7) -0.1425(5) 0.070(3) Uani 1 1 d .
C46 C 0.2855(14) 0.2565(8) -0.0936(7) 0.039(3) Uani 1 1 d .
Co3 Co -0.1888(5) 0.5818(3) 0.2204(3) 0.0719(11) Uani 0.50 1 d P
O1W O 0.4552(9) 0.8717(5) 0.3115(5) 0.049(2) Uani 1 1 d .
H1WA H 0.4575 0.8138 0.3201 0.059 Uiso 1 1 d R
H1WB H 0.4788 0.8843 0.2547 0.074 Uiso 1 1 d R

loop_
_atom_site_aniso_label
_atom_site_aniso_U_11
_atom_site_aniso_U_22
_atom_site_aniso_U_33
_atom_site_aniso_U_23
_atom_site_aniso_U_13
_atom_site_aniso_U_12
C1 0.020(5) 0.022(5) 0.020(4) 0.005(3) -0.003(4) -0.011(4)
C2 0.017(4) 0.012(4) 0.015(4) 0.004(3) 0.000(3) -0.005(3)
C3 0.013(4) 0.015(4) 0.022(4) -0.003(3) -0.003(3) 0.000(3)
C4 0.016(4) 0.006(4) 0.024(4) -0.004(3) -0.004(4) -0.001(3)
C5 0.023(5) 0.010(4) 0.022(4) -0.001(3) -0.011(4) -0.005(3)
C6 0.020(5) 0.009(4) 0.027(5) 0.000(3) -0.008(4) -0.006(3)
C7 0.015(4) 0.016(4) 0.008(4) -0.005(3) 0.004(3) -0.005(3)
C8 0.023(5) 0.005(4) 0.023(4) 0.001(3) -0.012(4) -0.004(3)
C9 0.018(5) 0.014(4) 0.019(4) -0.004(3) -0.007(4) -0.001(3)
C10 0.019(5) 0.029(5) 0.024(5) 0.001(4) -0.007(4) -0.006(4)
C11 0.016(5) 0.029(5) 0.027(5) -0.002(4) -0.005(4) -0.009(4)
C12 0.030(5) 0.014(4) 0.024(5) -0.003(3) -0.008(4) -0.005(4)
C13 0.029(5) 0.029(5) 0.018(4) 0.000(4) -0.010(4) -0.014(4)
C14 0.022(5) 0.018(4) 0.025(5) -0.002(4) -0.003(4) -0.007(4)
C15 0.024(5) 0.010(4) 0.025(5) -0.002(3) -0.009(4) -0.002(4)
C16 0.025(5) 0.018(4) 0.020(4) -0.001(3) -0.009(4) -0.005(4)
C17 0.019(5) 0.016(4) 0.027(5) -0.007(4) -0.003(4) -0.005(4)
C18 0.025(5) 0.023(5) 0.020(4) -0.004(4) -0.007(4) -0.010(4)
C19 0.018(5) 0.028(5) 0.033(5) 0.000(4) -0.013(4) -0.010(4)
C20 0.017(4) 0.010(4) 0.015(4) -0.007(3) -0.001(3) 0.000(3)
C21 0.016(4) 0.009(4) 0.010(4) -0.003(3) -0.003(3) -0.003(3)
C22 0.014(4) 0.006(4) 0.019(4) 0.000(3) -0.001(3) -0.005(3)
C23 0.017(4) 0.016(4) 0.011(4) 0.001(3) -0.005(3) -0.006(3)
C24 0.018(5) 0.015(4) 0.017(4) 0.000(3) -0.012(3) -0.004(3)
C25 0.016(4) 0.011(4) 0.006(3) 0.000(3) -0.003(3) -0.005(3)
C26 0.017(4) 0.008(4) 0.020(4) 0.002(3) -0.009(3) -0.004(3)
C27 0.016(4) 0.014(4) 0.015(4) 0.000(3) -0.005(3) -0.002(3)
C28 0.018(5) 0.020(4) 0.018(4) 0.004(3) -0.006(4) -0.007(4)
C29 0.020(5) 0.021(4) 0.015(4) -0.004(3) -0.004(3) -0.011(4)
C30 0.021(5) 0.018(4) 0.021(4) 0.003(3) -0.003(4) -0.007(4)
C31 0.010(4) 0.016(4) 0.013(4) 0.002(3) -0.002(3) 0.001(3)
C32 0.032(5) 0.018(4) 0.021(4) -0.003(3) -0.006(4) -0.009(4)
C33 0.026(5) 0.023(5) 0.018(4) 0.001(4) -0.001(4) -0.015(4)
C34 0.027(5) 0.010(4) 0.016(4) -0.001(3) -0.004(4) -0.007(4)
C35 0.025(5) 0.015(4) 0.007(4) -0.005(3) 0.000(3) -0.006(4)
C36 0.017(4) 0.015(4) 0.017(4) 0.000(3) -0.003(3) -0.007(3)
C37 0.020(5) 0.022(5) 0.022(4) -0.002(3) -0.014(4) -0.009(4)
C38 0.019(5) 0.022(5) 0.012(4) -0.002(3) 0.003(3) -0.007(4)
C39 0.020(5) 0.015(4) 0.015(4) 0.008(3) -0.008(3) -0.008(3)
C40 0.022(5) 0.017(4) 0.024(4) 0.001(3) -0.008(4) -0.007(4)
C41 0.026(5) 0.016(4) 0.031(5) 0.004(4) -0.014(4) -0.008(4)
C42 0.029(5) 0.020(5) 0.026(5) 0.005(4) -0.017(4) -0.007(4)
C43 0.020(5) 0.023(5) 0.023(5) 0.001(4) -0.009(4) -0.012(4)
C44 0.019(5) 0.019(4) 0.021(4) -0.003(3) -0.007(4) -0.009(4)
Co1 0.0135(6) 0.0127(6) 0.0300(7) -0.0025(5) -0.0042(5) -0.0037(5)
Co2 0.0111(6) 0.0154(6) 0.0076(5) -0.0002(4) -0.0023(4) -0.0050(4)
N1 0.020(4) 0.014(4) 0.026(4) -0.006(3) -0.006(3) -0.005(3)
N3 0.017(4) 0.013(3) 0.006(3) -0.004(3) 0.005(3) 0.003(3)
O1 0.030(4) 0.022(3) 0.027(4) 0.003(3) -0.013(3) -0.005(3)
O2 0.028(4) 0.087(6) 0.024(4) 0.016(4) -0.009(3) -0.029(4)
O3 0.016(3) 0.030(4) 0.024(3) -0.008(3) 0.003(3) -0.011(3)
O4 0.033(4) 0.055(5) 0.036(4) 0.019(3) -0.021(3) -0.028(4)
O5 0.011(3) 0.015(3) 0.012(3) 0.000(2) -0.001(2) -0.003(2)
O6 0.017(3) 0.021(3) 0.023(3) 0.004(2) -0.012(2) -0.012(3)
O7 0.016(3) 0.028(3) 0.014(3) -0.002(2) -0.005(2) -0.010(3)
O8 0.012(3) 0.025(3) 0.016(3) 0.002(2) -0.007(2) -0.005(2)
O14 0.037(4) 0.018(3) 0.031(3) -0.004(3) -0.014(3) -0.009(3)
O15 0.026(4) 0.016(3) 0.024(3) 0.000(2) 0.002(3) -0.006(3)
O16 0.057(5) 0.018(3) 0.037(4) -0.001(3) -0.031(4) -0.011(3)
O9 0.035(4) 0.019(3) 0.021(3) 0.001(2) -0.015(3) -0.005(3)
O10 0.039(4) 0.018(3) 0.037(4) -0.003(3) 0.001(3) 0.005(3)
O11 0.057(5) 0.015(3) 0.040(4) 0.005(3) -0.001(4) 0.007(3)
O12 0.152(10) 0.043(5) 0.045(5) 0.023(4) -0.064(6) -0.039(6)
C45 0.025(5) 0.015(5) 0.034(5) 0.007(4) -0.005(4) -0.005(4)
O13 0.118(9) 0.064(6) 0.022(4) -0.001(4) -0.006(5) -0.031(6)
C46 0.065(8) 0.040(6) 0.032(6) 0.009(5) -0.029(6) -0.034(6)
Co3 0.079(3) 0.066(3) 0.071(3) 0.003(2) -0.023(2) -0.022(2)
O1W 0.078(6) 0.036(4) 0.031(4) 0.008(3) -0.024(4) -0.008(4)

loop_
_atom_type_symbol
_atom_type_description
_atom_type_scat_dispersion_real
_atom_type_scat_dispersion_imag
_atom_type_scat_source
C C 0.0033 0.0016 'International Tables Vol C Tables 4.2.6.8 and 6.1.1.4'
H H 0.0000 0.0000 'International Tables Vol C Tables 4.2.6.8 and 6.1.1.4'
Co Co 0.3494 0.9721 'International Tables Vol C Tables 4.2.6.8 and 6.1.1.4'
N N 0.0061 0.0033 'International Tables Vol C Tables 4.2.6.8 and 6.1.1.4'
O O 0.0106 0.0060 'International Tables Vol C Tables 4.2.6.8 and 6.1.1.4'

loop_
_geom_angle_atom_site_label_1
_geom_angle_atom_site_label_2
_geom_angle_atom_site_label_3
_geom_angle
_geom_angle_site_symmetry_1
_geom_angle_site_symmetry_3
O1 C1 O2 117.5(8) . .
O1 C1 C2 122.1(7) . .
O2 C1 C2 120.2(7) . .
C3 C2 C7 119.0(7) . .
C3 C2 C1 119.6(7) . .
C7 C2 C1 121.4(7) . .
C2 C3 C4 122.8(8) . .
C2 C3 H3 118.6 . .
C4 C3 H3 118.6 . .
C5 C4 C3 117.1(7) . .
C5 C4 C9 122.5(7) . .
C3 C4 C9 120.4(7) . .
C4 C5 C6 121.4(8) . .
C4 C5 H5 119.3 . .
C6 C5 H5 119.3 . .
C7 C6 C5 120.5(8) . .
C7 C6 C8 120.4(7) . .
C5 C6 C8 119.1(7) . .
C6 C7 C2 119.1(7) . .
C6 C7 H7 120.5 . .
C2 C7 H7 120.5 . .
O3 C8 O4 117.7(8) . .
O3 C8 C6 121.9(7) . .
O4 C8 C6 120.3(7) . .
C14 C9 C10 116.5(8) . .
C14 C9 C4 122.9(8) . .
C10 C9 C4 120.6(7) . .
C11 C10 C9 122.3(8) . .
C11 C10 H10 118.8 . .
C9 C10 H10 118.8 . .
C10 C11 C12 120.3(8) . .
C10 C11 H11 119.8 . .
C12 C11 H11 119.8 . .
C13 C12 C11 118.5(8) . .
C13 C12 C15 121.8(8) . .
C11 C12 C15 119.6(8) . .
C12 C13 C14 121.1(8) . .
C12 C13 H13 119.5 . .
C14 C13 H13 119.5 . .
C13 C14 C9 121.1(8) . .
C13 C14 H14 119.5 . .
C9 C14 H14 119.5 . .
C16 C15 C19 116.6(8) . .
C16 C15 C12 120.5(8) . .
C19 C15 C12 122.9(8) . .
C17 C16 C15 119.8(8) . .
C17 C16 H16 120.1 . .
C15 C16 H16 120.1 . .
N1 C17 C16 123.5(8) . .
N1 C17 H17 118.2 . .
C16 C17 H17 118.2 . .
N1 C18 C19 122.7(8) . .
N1 C18 H18 118.7 . .
C19 C18 H18 118.7 . .
C18 C19 C15 120.1(8) . .
C18 C19 H19 119.9 . .
C15 C19 H19 119.9 . .
O6 C20 O5 122.6(7) . .
O6 C20 C21 119.1(7) . .
O5 C20 C21 118.4(7) . .
C26 C21 C22 120.2(7) . .
C26 C21 C20 118.0(7) . .
C22 C21 C20 121.8(7) . .
C21 C22 C23 120.2(7) . .
C21 C22 H22 119.9 . .
C23 C22 H22 119.9 . .
C24 C23 C22 118.1(7) . .
C24 C23 C28 119.5(7) . .
C22 C23 C28 122.3(7) . .
C25 C24 C23 121.1(7) . .
C25 C24 H24 119.5 . .
C23 C24 H24 119.5 . .
C26 C25 C24 119.6(7) . .
C26 C25 C27 119.7(7) . .
C24 C25 C27 120.7(7) . .
C25 C26 C21 120.8(7) . .
C25 C26 H26 119.6 . .
C21 C26 H26 119.6 . .
O8 C27 O7 120.4(7) . .
O8 C27 C25 121.6(7) . .
O7 C27 C25 118.0(7) . .
C29 C28 C33 117.9(7) . .
C29 C28 C23 122.2(7) . .
C33 C28 C23 119.9(7) . .
C28 C29 C30 121.6(8) . .
C28 C29 H29 119.2 . .
C30 C29 H29 119.2 . .
C29 C30 C31 120.4(8) . .
C29 C30 H30 119.8 . .
C31 C30 H30 119.8 . .
C32 C31 C30 118.4(7) . .
C32 C31 C34 119.9(7) . .
C30 C31 C34 121.7(7) . .
C31 C32 C33 121.0(8) . .
C31 C32 H32 119.5 . .
C33 C32 H32 119.5 . .
C32 C33 C28 120.7(8) . .
C32 C33 H33 119.7 . .
C28 C33 H33 119.7 . .
C38 C34 C35 116.4(7) . .
C38 C34 C31 121.3(7) . .
C35 C34 C31 122.3(7) . .
C34 C35 C36 119.5(8) . .
C34 C35 H35 120.3 . .
C36 C35 H35 120.3 . .
N3 C36 C35 124.0(8) . .
N3 C36 H36 118.0 . .
C35 C36 H36 118.0 . .
N3 C37 C38 122.6(7) . .
N3 C37 H37 118.7 . .
C38 C37 H37 118.7 . .
C34 C38 C37 120.9(8) . .
C34 C38 H38 119.5 . .
C37 C38 H38 119.5 . .
O9 C39 C44 119.3(7) . .
O9 C39 C40 122.0(7) . .
C44 C39 C40 118.8(7) . .
C39 C40 C41 120.4(8) . .
C39 C40 H40 119.8 . .
C41 C40 H40 119.8 . .
C42 C41 C40 120.4(8) . .
C42 C41 C45 120.8(8) . .
C40 C41 C45 118.8(8) . .
C41 C42 C43 119.3(8) . .
C41 C42 H42 120.4 . .
C43 C42 H42 120.4 . .
C44 C43 C42 119.6(8) . .
C44 C43 C46 117.0(8) . .
C42 C43 C46 123.4(8) . .
C43 C44 C39 121.5(8) . .
C43 C44 H44 119.2 . .
C39 C44 H44 119.2 . .
O14 Co1 O15 173.9(2) . .
O14 Co1 N1 86.8(2) . 1_556
O15 Co1 N1 87.9(2) . 1_556
O14 Co1 O4 99.2(3) . 1_655
O15 Co1 O4 83.2(2) . 1_655
N1 Co1 O4 142.7(3) 1_556 1_655
O14 Co1 O2 86.2(3) . .
O15 Co1 O2 99.8(3) . .
N1 Co1 O2 143.0(3) 1_556 .
O4 Co1 O2 74.3(2) 1_655 .
O14 Co1 O1 92.6(2) . .
O15 Co1 O1 90.3(2) . .
N1 Co1 O1 88.4(2) 1_556 .
O4 Co1 O1 127.6(2) 1_655 .
O2 Co1 O1 55.7(2) . .
O14 Co1 O3 87.0(2) . 1_655
O15 Co1 O3 89.8(2) . 1_655
N1 Co1 O3 87.9(2) 1_556 1_655
O4 Co1 O3 56.0(2) 1_655 1_655
O2 Co1 O3 127.8(2) . 1_655
O1 Co1 O3 176.4(2) . 1_655
O6 Co2 O5 96.2(2) 2_756 .
O6 Co2 N3 124.7(3) 2_756 2_755
O5 Co2 N3 92.3(2) . 2_755
O6 Co2 O16 79.5(2) 2_756 .
O5 Co2 O16 174.9(2) . .
N3 Co2 O16 88.0(2) 2_755 .
O6 Co2 O7 138.0(2) 2_756 2_656
O5 Co2 O7 100.2(2) . 2_656
N3 Co2 O7 93.1(2) 2_755 2_656
O16 Co2 O7 84.9(2) . 2_656
O6 Co2 O8 83.6(2) 2_756 2_656
O5 Co2 O8 87.7(2) . 2_656
N3 Co2 O8 151.4(2) 2_755 2_656
O16 Co2 O8 94.6(2) . 2_656
O7 Co2 O8 58.94(19) 2_656 2_656
C17 N1 C18 117.0(7) . .
C17 N1 Co1 123.2(6) . 1_554
C18 N1 Co1 119.8(5) . 1_554
C37 N3 C36 116.4(6) . .
C37 N3 Co2 122.0(5) . 2_755
C36 N3 Co2 120.8(5) . 2_755
C1 O1 Co1 93.4(5) . .
C1 O2 Co3 151.0(7) . 1_655
C1 O2 Co1 93.4(5) . .
Co3 O2 Co1 91.2(3) 1_655 .
C8 O3 Co1 89.0(5) . 1_455
C8 O4 Co3 157.7(6) . .
C8 O4 Co1 97.2(5) . 1_455
Co3 O4 Co1 104.7(3) . 1_455
C20 O5 Co2 124.2(5) . .
C20 O6 Co2 118.0(5) . 2_756
C27 O7 Co2 93.8(5) . 2_656
C27 O8 Co2 86.7(5) . 2_656
Co1 O14 H14B 109.5 . .
Co1 O14 H14A 109.3 . .
H14B O14 H14A 109.9 . .
Co1 O15 H15B 109.2 . .
Co1 O15 H15A 109.3 . .
H15B O15 H15A 109.5 . .
Co2 O16 H16A 109.3 . .
Co2 O16 H16B 109.2 . .
H16A O16 H16B 109.5 . .
C39 O9 H9A 109.0 . .
C45 O11 Co3 135.2(7) . .
C46 O12 Co3 148.5(7) . 2_565
C46 O12 H12A 108.8 . .
Co3 O12 H12A 46.1 2_565 .
O10 C45 O11 122.1(9) . .
O10 C45 C41 121.4(8) . .
O11 C45 C41 116.4(8) . .
O13 C46 O12 120.1(10) . .
O13 C46 C43 123.8(10) . .
O12 C46 C43 116.1(10) . .
O4 Co3 O12 131.6(4) . 2_565
O4 Co3 O11 96.4(4) . .
O12 Co3 O11 116.0(4) 2_565 .
O4 Co3 O2 86.7(3) . 1_455
O12 Co3 O2 88.4(4) 2_565 1_455
O11 Co3 O2 141.7(4) . 1_455
H1WA O1W H1WB 109.5 . .

loop_
_geom_bond_atom_site_label_1
_geom_bond_atom_site_label_2
_geom_bond_distance
_geom_bond_site_symmetry_2
C1 O1 1.245(10) .
C1 O2 1.252(10) .
C1 C2 1.491(11) .
C2 C3 1.391(11) .
C2 C7 1.416(11) .
C3 C4 1.405(11) .
C3 H3 0.9300 .
C4 C5 1.397(11) .
C4 C9 1.448(11) .
C5 C6 1.404(11) .
C5 H5 0.9300 .
C6 C7 1.396(11) .
C6 C8 1.487(11) .
C7 H7 0.9300 .
C8 O3 1.252(10) .
C8 O4 1.257(10) .
C9 C14 1.403(12) .
C9 C10 1.420(12) .
C10 C11 1.366(12) .
C10 H10 0.9300 .
C11 C12 1.407(12) .
C11 H11 0.9300 .
C12 C13 1.383(12) .
C12 C15 1.481(12) .
C13 C14 1.397(12) .
C13 H13 0.9300 .
C14 H14 0.9300 .
C15 C16 1.389(12) .
C15 C19 1.402(12) .
C16 C17 1.384(12) .
C16 H16 0.9300 .
C17 N1 1.336(11) .
C17 H17 0.9300 .
C18 N1 1.357(11) .
C18 C19 1.377(12) .
C18 H18 0.9300 .
C19 H19 0.9300 .
C20 O6 1.252(10) .
C20 O5 1.286(9) .
C20 C21 1.498(11) .
C21 C26 1.385(11) .
C21 C22 1.396(10) .
C22 C23 1.412(11) .
C22 H22 0.9300 .
C23 C24 1.410(11) .
C23 C28 1.497(11) .
C24 C25 1.391(10) .
C24 H24 0.9300 .
C25 C26 1.381(11) .
C25 C27 1.501(11) .
C26 H26 0.9300 .
C27 O8 1.253(9) .
C27 O7 1.282(9) .
C28 C29 1.379(11) .
C28 C33 1.403(12) .
C29 C30 1.385(11) .
C29 H29 0.9300 .
C30 C31 1.399(12) .
C30 H30 0.9300 .
C31 C32 1.382(11) .
C31 C34 1.498(11) .
C32 C33 1.389(11) .
C32 H32 0.9300 .
C33 H33 0.9300 .
C34 C38 1.385(12) .
C34 C35 1.386(12) .
C35 C36 1.395(10) .
C35 H35 0.9300 .
C36 N3 1.344(10) .
C36 H36 0.9300 .
C37 N3 1.338(10) .
C37 C38 1.396(11) .
C37 H37 0.9300 .
C38 H38 0.9300 .
C39 O9 1.376(9) .
C39 C44 1.391(11) .
C39 C40 1.398(12) .
C40 C41 1.404(12) .
C40 H40 0.9300 .
C41 C42 1.376(12) .
C41 C45 1.482(13) .
C42 C43 1.425(12) .
C42 H42 0.9300 .
C43 C44 1.376(12) .
C43 C46 1.491(13) .
C44 H44 0.9300 .
Co1 O14 2.053(6) .
Co1 O15 2.080(6) .
Co1 N1 2.138(7) 1_556
Co1 O4 2.192(7) 1_655
Co1 O2 2.283(7) .
Co1 O1 2.288(6) .
Co1 O3 2.369(6) 1_655
Co2 O6 2.035(5) 2_756
Co2 O5 2.065(5) .
Co2 N3 2.132(6) 2_755
Co2 O16 2.137(6) .
Co2 O7 2.144(6) 2_656
Co2 O8 2.317(5) 2_656
N1 Co1 2.138(7) 1_554
N3 Co2 2.132(6) 2_755
O2 Co3 2.137(8) 1_655
O3 Co1 2.369(6) 1_455
O4 Co3 1.785(8) .
O4 Co1 2.192(7) 1_455
O6 Co2 2.035(5) 2_756
O7 Co2 2.144(6) 2_656
O8 Co2 2.317(5) 2_656
O14 H14B 0.8500 .
O14 H14A 0.8500 .
O15 H15B 0.8501 .
O15 H15A 0.8499 .
O16 H16A 0.8499 .
O16 H16B 0.8500 .
O9 H9A 0.8500 .
O10 C45 1.264(11) .
O11 C45 1.271(10) .
O11 Co3 1.927(8) .
O12 C46 1.290(12) .
O12 Co3 1.845(8) 2_565
O12 H12A 0.8500 .
O13 C46 1.184(13) .
Co3 O12 1.845(8) 2_565
Co3 O2 2.137(8) 1_455
O1W H1WA 0.8501 .
O1W H1WB 0.8501 .

loop_
_geom_torsion_atom_site_label_1
_geom_torsion_atom_site_label_2
_geom_torsion_atom_site_label_3
_geom_torsion_atom_site_label_4
_geom_torsion
_geom_torsion_site_symmetry_1
_geom_torsion_site_symmetry_4
O1 C1 C2 C3 -171.7(8) . .
O2 C1 C2 C3 12.3(12) . .
O1 C1 C2 C7 7.7(12) . .
O2 C1 C2 C7 -168.3(8) . .
C7 C2 C3 C4 1.3(12) . .
C1 C2 C3 C4 -179.3(7) . .
C2 C3 C4 C5 -1.6(12) . .
C2 C3 C4 C9 177.4(7) . .
C3 C4 C5 C6 -0.2(11) . .
C9 C4 C5 C6 -179.2(7) . .
C4 C5 C6 C7 2.2(12) . .
C4 C5 C6 C8 -178.8(7) . .
C5 C6 C7 C2 -2.5(11) . .
C8 C6 C7 C2 178.6(7) . .
C3 C2 C7 C6 0.8(11) . .
C1 C2 C7 C6 -178.7(7) . .
C7 C6 C8 O3 11.7(11) . .
C5 C6 C8 O3 -167.3(7) . .
C7 C6 C8 O4 -166.5(8) . .
C5 C6 C8 O4 14.6(11) . .
C5 C4 C9 C14 -33.5(12) . .
C3 C4 C9 C14 147.6(8) . .
C5 C4 C9 C10 144.7(8) . .
C3 C4 C9 C10 -34.2(11) . .
C14 C9 C10 C11 -2.0(13) . .
C4 C9 C10 C11 179.7(8) . .
C9 C10 C11 C12 0.2(14) . .
C10 C11 C12 C13 3.0(13) . .
C10 C11 C12 C15 179.8(8) . .
C11 C12 C13 C14 -4.3(13) . .
C15 C12 C13 C14 179.0(8) . .
C12 C13 C14 C9 2.6(14) . .
C10 C9 C14 C13 0.6(12) . .
C4 C9 C14 C13 178.9(8) . .
C13 C12 C15 C16 -135.5(9) . .
C11 C12 C15 C16 47.8(12) . .
C13 C12 C15 C19 44.2(13) . .
C11 C12 C15 C19 -132.5(9) . .
C19 C15 C16 C17 -4.1(12) . .
C12 C15 C16 C17 175.6(8) . .
C15 C16 C17 N1 3.6(13) . .
N1 C18 C19 C15 3.0(13) . .
C16 C15 C19 C18 1.1(12) . .
C12 C15 C19 C18 -178.7(8) . .
O6 C20 C21 C26 -158.2(7) . .
O5 C20 C21 C26 21.3(10) . .
O6 C20 C21 C22 23.0(11) . .
O5 C20 C21 C22 -157.5(7) . .
C26 C21 C22 C23 -2.1(11) . .
C20 C21 C22 C23 176.7(7) . .
C21 C22 C23 C24 2.1(11) . .
C21 C22 C23 C28 -175.6(7) . .
C22 C23 C24 C25 0.4(11) . .
C28 C23 C24 C25 178.1(7) . .
C23 C24 C25 C26 -2.8(11) . .
C23 C24 C25 C27 177.8(7) . .
C24 C25 C26 C21 2.8(11) . .
C27 C25 C26 C21 -177.8(7) . .
C22 C21 C26 C25 -0.4(11) . .
C20 C21 C26 C25 -179.2(7) . .
C26 C25 C27 O8 -156.6(7) . .
C24 C25 C27 O8 22.8(11) . .
C26 C25 C27 O7 22.3(11) . .
C24 C25 C27 O7 -158.4(7) . .
C24 C23 C28 C29 145.8(8) . .
C22 C23 C28 C29 -36.5(12) . .
C24 C23 C28 C33 -32.8(12) . .
C22 C23 C28 C33 144.8(8) . .
C33 C28 C29 C30 1.6(13) . .
C23 C28 C29 C30 -177.1(8) . .
C28 C29 C30 C31 -1.1(13) . .
C29 C30 C31 C32 -0.2(12) . .
C29 C30 C31 C34 -178.2(8) . .
C30 C31 C32 C33 0.9(13) . .
C34 C31 C32 C33 178.9(8) . .
C31 C32 C33 C28 -0.4(14) . .
C29 C28 C33 C32 -0.9(13) . .
C23 C28 C33 C32 177.8(8) . .
C32 C31 C34 C38 33.6(12) . .
C30 C31 C34 C38 -148.4(8) . .
C32 C31 C34 C35 -146.6(8) . .
C30 C31 C34 C35 31.4(12) . .
C38 C34 C35 C36 -4.0(11) . .
C31 C34 C35 C36 176.2(7) . .
C34 C35 C36 N3 1.4(12) . .
C35 C34 C38 C37 4.5(12) . .
C31 C34 C38 C37 -175.7(7) . .
N3 C37 C38 C34 -2.4(13) . .
O9 C39 C40 C41 178.7(7) . .
C44 C39 C40 C41 -2.0(12) . .
C39 C40 C41 C42 1.2(13) . .
C39 C40 C41 C45 -177.1(8) . .
C40 C41 C42 C43 -0.3(13) . .
C45 C41 C42 C43 177.9(8) . .
C41 C42 C43 C44 0.3(12) . .
C41 C42 C43 C46 -179.2(9) . .
C42 C43 C44 C39 -1.1(12) . .
C46 C43 C44 C39 178.4(8) . .
O9 C39 C44 C43 -178.7(7) . .
C40 C39 C44 C43 2.0(12) . .
C16 C17 N1 C18 0.4(12) . .
C16 C17 N1 Co1 -178.7(6) . 1_554
C19 C18 N1 C17 -3.7(12) . .
C19 C18 N1 Co1 175.5(6) . 1_554
C38 C37 N3 C36 -0.4(11) . .
C38 C37 N3 Co2 169.5(6) . 2_755
C35 C36 N3 C37 0.8(11) . .
C35 C36 N3 Co2 -169.2(6) . 2_755
O2 C1 O1 Co1 -1.4(9) . .
C2 C1 O1 Co1 -177.6(7) . .
O14 Co1 O1 C1 84.5(5) . .
O15 Co1 O1 C1 -100.9(5) . .
N1 Co1 O1 C1 171.2(5) 1_556 .
O4 Co1 O1 C1 -19.2(6) 1_655 .
O2 Co1 O1 C1 0.8(5) . .
O3 Co1 O1 C1 168(3) 1_655 .
O1 C1 O2 Co3 100.1(13) . 1_655
C2 C1 O2 Co3 -83.7(14) . 1_655
O1 C1 O2 Co1 1.4(9) . .
C2 C1 O2 Co1 177.6(7) . .
O14 Co1 O2 C1 -96.6(6) . .
O15 Co1 O2 C1 82.7(6) . .
N1 Co1 O2 C1 -16.9(8) 1_556 .
O4 Co1 O2 C1 162.8(6) 1_655 .
O1 Co1 O2 C1 -0.8(5) . .
O3 Co1 O2 C1 -179.8(5) 1_655 .
O14 Co1 O2 Co3 112.1(3) . 1_655
O15 Co1 O2 Co3 -68.6(3) . 1_655
N1 Co1 O2 Co3 -168.2(3) 1_556 1_655
O4 Co1 O2 Co3 11.5(3) 1_655 1_655
O1 Co1 O2 Co3 -152.1(4) . 1_655
O3 Co1 O2 Co3 28.9(4) 1_655 1_655
O4 C8 O3 Co1 -3.1(7) . 1_455
C6 C8 O3 Co1 178.7(6) . 1_455
O3 C8 O4 Co3 172.5(14) . .
C6 C8 O4 Co3 -9(2) . .
O3 C8 O4 Co1 3.4(8) . 1_455
C6 C8 O4 Co1 -178.4(6) . 1_455
O6 C20 O5 Co2 -102.6(8) . .
C21 C20 O5 Co2 77.9(8) . .
O6 Co2 O5 C20 121.6(6) 2_756 .
N3 Co2 O5 C20 -3.7(6) 2_755 .
O16 Co2 O5 C20 89(3) . .
O7 Co2 O5 C20 -97.2(6) 2_656 .
O8 Co2 O5 C20 -155.1(6) 2_656 .
O5 C20 O6 Co2 -0.9(10) . 2_756
C21 C20 O6 Co2 178.6(5) . 2_756
O8 C27 O7 Co2 -2.8(8) . 2_656
C25 C27 O7 Co2 178.4(6) . 2_656
O7 C27 O8 Co2 2.6(7) . 2_656
C25 C27 O8 Co2 -178.6(7) . 2_656
Co3 O11 C45 O10 -22.7(16) . .
Co3 O11 C45 C41 159.4(7) . .
C42 C41 C45 O10 176.9(9) . .
C40 C41 C45 O10 -4.8(13) . .
C42 C41 C45 O11 -5.2(13) . .
C40 C41 C45 O11 173.1(8) . .
Co3 O12 C46 O13 34(2) 2_565 .
Co3 O12 C46 C43 -148.1(14) 2_565 .
C44 C43 C46 O13 5.1(15) . .
C42 C43 C46 O13 -175.4(10) . .
C44 C43 C46 O12 -172.9(9) . .
C42 C43 C46 O12 6.6(14) . .
C8 O4 Co3 O12 -69.3(19) . 2_565
Co1 O4 Co3 O12 99.6(6) 1_455 2_565
C8 O4 Co3 O11 64.2(18) . .
Co1 O4 Co3 O11 -127.0(3) 1_455 .
C8 O4 Co3 O2 -154.2(17) . 1_455
Co1 O4 Co3 O2 14.7(3) 1_455 1_455
C45 O11 Co3 O4 65.0(11) . .
C45 O11 Co3 O12 -152.2(10) . 2_565
C45 O11 Co3 O2 -27.6(14) . 1_455
